data_7014867
loop_
_publ_author_name
'Zhang, Furen'
'Song, Haibin'
'Zi, Guofu'

_publ_section_title
;
 Synthesis and catalytic activity of group 5 metal amides with chiral
 biaryldiamine-based ligands.
;
_journal_issue 7
_journal_name_full 'Dalton transactions (Cambridge, England : 2003)'
_journal_page_first 1547
_journal_page_last 1566
_journal_paper_doi 10.1039/c0dt01229g
_journal_volume 40
_journal_year 2011
_chemical_formula_moiety 'C40 H52 N5 O2 Ta'
_chemical_formula_sum 'C40 H52 N5 O2 Ta'
_chemical_formula_weight 815.82
_chemical_name_systematic
;
?
;
_space_group_IT_number 2
_symmetry_cell_setting triclinic
_symmetry_space_group_name_Hall '-P 1'
_symmetry_space_group_name_H-M 'P -1'
_atom_sites_solution_hydrogens geom
_atom_sites_solution_primary direct
_atom_sites_solution_secondary difmap
_audit_creation_method SHELXL-97
_cell_angle_alpha 82.373(6)
_cell_angle_beta 77.151(5)
_cell_angle_gamma 89.891(6)
_cell_formula_units_Z 2
_cell_length_a 9.7613(18)
_cell_length_b 12.259(2)
_cell_length_c 15.969(3)
_cell_measurement_reflns_used 7008
_cell_measurement_temperature 113(2)
_cell_measurement_theta_max 27.9
_cell_measurement_theta_min 1.7
_cell_volume 1845.8(6)
_computing_cell_refinement CrystalClear
_computing_data_collection CrystalClear
_computing_data_reduction CrystalClear
_computing_publication_material 'CrystalStructure 3.8'
_computing_structure_refinement 'SHELXL-97 (Sheldrick, 1997)'
_computing_structure_solution 'SHELXS-97 (Sheldrick, 1990)'
_diffrn_ambient_temperature 113(2)
_diffrn_detector_area_resol_mean 14.63
_diffrn_measured_fraction_theta_full 0.985
_diffrn_measured_fraction_theta_max 0.985
_diffrn_measurement_device_type 'Rigaku Saturn'
_diffrn_measurement_method \w
_diffrn_radiation_monochromator multilayer
_diffrn_radiation_source 'rotating anode'
_diffrn_radiation_type MoK\a
_diffrn_radiation_wavelength 0.71075
_diffrn_reflns_av_R_equivalents 0.0344
_diffrn_reflns_av_sigmaI/netI 0.0295
_diffrn_reflns_limit_h_max 12
_diffrn_reflns_limit_h_min -12
_diffrn_reflns_limit_k_max 15
_diffrn_reflns_limit_k_min -16
_diffrn_reflns_limit_l_max 21
_diffrn_reflns_limit_l_min -20
_diffrn_reflns_number 22062
_diffrn_reflns_theta_full 27.89
_diffrn_reflns_theta_max 27.89
_diffrn_reflns_theta_min 1.32
_diffrn_standards_decay_% 0
_diffrn_standards_interval_count 0
_diffrn_standards_interval_time 0
_diffrn_standards_number 0
_exptl_absorpt_coefficient_mu 3.018
_exptl_absorpt_correction_T_max 0.5835
_exptl_absorpt_correction_T_min 0.5311
_exptl_absorpt_correction_type multi-scan
_exptl_absorpt_process_details CrystalClear
_exptl_crystal_colour colorless
_exptl_crystal_density_diffrn 1.468
_exptl_crystal_density_method 'not measured'
_exptl_crystal_description prism
_exptl_crystal_F_000 832
_exptl_crystal_size_max 0.24
_exptl_crystal_size_mid 0.22
_exptl_crystal_size_min 0.20
_refine_diff_density_max 3.181
_refine_diff_density_min -2.665
_refine_diff_density_rms 0.201
_refine_ls_extinction_coef 0.0504(11)
_refine_ls_extinction_expression Fc^*^=kFc[1+0.001xFc^2^\l^3^/sin(2\q)]^-1/4^
_refine_ls_extinction_method SHELXL
_refine_ls_goodness_of_fit_ref 1.212
_refine_ls_hydrogen_treatment constr
_refine_ls_matrix_type full
_refine_ls_number_parameters 449
_refine_ls_number_reflns 8670
_refine_ls_number_restraints 0
_refine_ls_restrained_S_all 1.212
_refine_ls_R_factor_all 0.0358
_refine_ls_R_factor_gt 0.0350
_refine_ls_shift/su_max 0.001
_refine_ls_shift/su_mean 0.000
_refine_ls_structure_factor_coef Fsqd
_refine_ls_weighting_details 'calc w=1/[\s^2^(Fo^2^)+(0.0589P)^2^+0.3703P] where P=(Fo^2^+2Fc^2^)/3'
_refine_ls_weighting_scheme calc
_refine_ls_wR_factor_gt 0.0863
_refine_ls_wR_factor_ref 0.0889
_reflns_number_gt 8385
_reflns_number_total 8670
_reflns_threshold_expression >2sigma(I)
_cod_data_source_file C0DT01229G.TXT
_cod_data_source_block compound9
_cod_original_cell_volume 1845.7(6)
_cod_database_code 7014867

loop_
_symmetry_equiv_pos_as_xyz
'x, y, z'
'-x, -y, -z'

loop_
_atom_site_label
_atom_site_type_symbol
_atom_site_fract_x
_atom_site_fract_y
_atom_site_fract_z
_atom_site_U_iso_or_equiv
_atom_site_adp_type
_atom_site_occupancy
_atom_site_symmetry_multiplicity
_atom_site_calc_flag
_atom_site_refinement_flags
_atom_site_disorder_assembly
_atom_site_disorder_group
Ta1 Ta 0.190096(9) 0.991424(7) 0.203050(6) 0.01279(7) Uani 1 1 d . . .
O1 O 0.2724(2) 0.85791(17) 0.13230(13) 0.0174(4) Uani 1 1 d . . .
O2 O -0.0116(2) 0.94883(18) 0.19988(15) 0.0165(4) Uani 1 1 d . . .
N1 N 0.1744(2) 0.8149(2) 0.26867(15) 0.0157(5) Uani 1 1 d . . .
N2 N -0.2048(2) 0.8364(2) 0.26729(16) 0.0168(5) Uani 1 1 d . . .
N3 N 0.1272(3) 1.0762(2) 0.30123(16) 0.0171(5) Uani 1 1 d . . .
N4 N 0.3879(3) 1.0143(2) 0.21424(18) 0.0176(5) Uani 1 1 d . . .
N5 N 0.2174(3) 1.0863(2) 0.09080(15) 0.0171(5) Uani 1 1 d . . .
C1 C -0.0203(3) 0.6855(2) 0.34677(18) 0.0160(5) Uani 1 1 d . . .
C2 C 0.0990(3) 0.7506(2) 0.34537(18) 0.0149(5) Uani 1 1 d . . .
C3 C 0.1371(3) 0.7635(2) 0.4237(2) 0.0188(6) Uani 1 1 d . . .
H3A H 0.2165 0.8086 0.4229 0.023 Uiso 1 1 calc R . .
C4 C 0.0595(3) 0.7107(3) 0.5014(2) 0.0209(6) Uani 1 1 d . . .
H4A H 0.0873 0.7177 0.5538 0.025 Uiso 1 1 calc R . .
C5 C -0.0594(3) 0.6474(2) 0.50301(19) 0.0211(6) Uani 1 1 d . . .
H5A H -0.1129 0.6121 0.5569 0.025 Uiso 1 1 calc R . .
C6 C -0.1007(3) 0.6352(2) 0.42726(19) 0.0186(6) Uani 1 1 d . . .
C7 C -0.2348(4) 0.5708(3) 0.4330(2) 0.0281(7) Uani 1 1 d . . .
H7A H -0.2691 0.5342 0.4924 0.042 Uiso 1 1 calc R . .
H7B H -0.2165 0.5153 0.3932 0.042 Uiso 1 1 calc R . .
H7C H -0.3059 0.6210 0.4171 0.042 Uiso 1 1 calc R . .
C8 C -0.0669(3) 0.6675(2) 0.26589(18) 0.0158(5) Uani 1 1 d . . .
C9 C -0.1528(3) 0.7434(2) 0.22880(18) 0.0153(5) Uani 1 1 d . . .
C10 C -0.2065(3) 0.7179(2) 0.1595(2) 0.0201(6) Uani 1 1 d . . .
H10 H -0.2633 0.7693 0.1339 0.024 Uiso 1 1 calc R . .
C11 C -0.1782(4) 0.6185(3) 0.1275(2) 0.0241(6) Uani 1 1 d . . .
H11 H -0.2150 0.6022 0.0801 0.029 Uiso 1 1 calc R . .
C12 C -0.0960(4) 0.5430(3) 0.1649(2) 0.0240(6) Uani 1 1 d . . .
H12 H -0.0780 0.4745 0.1433 0.029 Uiso 1 1 calc R . .
C13 C -0.0396(3) 0.5658(2) 0.23317(19) 0.0194(6) Uani 1 1 d . . .
C14 C 0.0429(4) 0.4787(3) 0.2747(2) 0.0261(7) Uani 1 1 d . . .
H14A H -0.0198 0.4356 0.3245 0.039 Uiso 1 1 calc R . .
H14B H 0.1181 0.5139 0.2941 0.039 Uiso 1 1 calc R . .
H14C H 0.0839 0.4299 0.2323 0.039 Uiso 1 1 calc R . .
C15 C 0.2452(3) 0.7808(2) 0.19756(18) 0.0159(5) Uani 1 1 d . . .
C16 C 0.3083(3) 0.6719(2) 0.18611(18) 0.0167(5) Uani 1 1 d . . .
C17 C 0.3984(3) 0.6278(2) 0.23876(19) 0.0188(6) Uani 1 1 d . . .
C18 C 0.4647(3) 0.5297(3) 0.2216(2) 0.0216(6) Uani 1 1 d . . .
H18 H 0.5245 0.4990 0.2575 0.026 Uiso 1 1 calc R . .
C19 C 0.4464(3) 0.4757(3) 0.1539(2) 0.0224(6) Uani 1 1 d . . .
C20 C 0.3587(3) 0.5223(3) 0.1016(2) 0.0210(6) Uani 1 1 d . . .
H20 H 0.3444 0.4858 0.0553 0.025 Uiso 1 1 calc R . .
C21 C 0.2914(3) 0.6208(2) 0.11538(19) 0.0189(6) Uani 1 1 d . . .
C22 C 0.4357(3) 0.6852(3) 0.3090(2) 0.0258(7) Uani 1 1 d . . .
H22A H 0.3747 0.6565 0.3650 0.039 Uiso 1 1 calc R . .
H22B H 0.4226 0.7645 0.2965 0.039 Uiso 1 1 calc R . .
H22C H 0.5340 0.6720 0.3110 0.039 Uiso 1 1 calc R . .
C23 C 0.5239(4) 0.3716(3) 0.1370(3) 0.0300(7) Uani 1 1 d . . .
H23A H 0.6240 0.3840 0.1343 0.045 Uiso 1 1 calc R . .
H23B H 0.5120 0.3508 0.0819 0.045 Uiso 1 1 calc R . .
H23C H 0.4860 0.3124 0.1841 0.045 Uiso 1 1 calc R . .
C24 C 0.2057(3) 0.6714(3) 0.0528(2) 0.0229(6) Uani 1 1 d . . .
H24A H 0.1203 0.7019 0.0851 0.034 Uiso 1 1 calc R . .
H24B H 0.1800 0.6148 0.0206 0.034 Uiso 1 1 calc R . .
H24C H 0.2615 0.7304 0.0120 0.034 Uiso 1 1 calc R . .
C25 C -0.1364(3) 0.9286(2) 0.25270(18) 0.0141(5) Uani 1 1 d . . .
C26 C -0.2040(3) 1.0220(2) 0.29766(17) 0.0141(5) Uani 1 1 d . . .
C27 C -0.1981(3) 1.1299(2) 0.25232(19) 0.0164(5) Uani 1 1 d . . .
C28 C -0.2612(3) 1.2151(2) 0.2957(2) 0.0192(6) Uani 1 1 d . . .
H28 H -0.2555 1.2874 0.2651 0.023 Uiso 1 1 calc R . .
C29 C -0.3319(3) 1.1976(3) 0.3820(2) 0.0202(6) Uani 1 1 d . . .
C30 C -0.3376(3) 1.0914(3) 0.4265(2) 0.0184(6) Uani 1 1 d . . .
H30 H -0.3844 1.0784 0.4859 0.022 Uiso 1 1 calc R . .
C31 C -0.2760(3) 1.0032(2) 0.38566(19) 0.0165(5) Uani 1 1 d . . .
C32 C -0.1317(3) 1.1577(3) 0.1573(2) 0.0218(6) Uani 1 1 d . . .
H32A H -0.1746 1.2234 0.1333 0.033 Uiso 1 1 calc R . .
H32B H -0.1466 1.0958 0.1270 0.033 Uiso 1 1 calc R . .
H32C H -0.0306 1.1719 0.1497 0.033 Uiso 1 1 calc R . .
C33 C -0.4058(4) 1.2906(3) 0.4262(2) 0.0275(7) Uani 1 1 d . . .
H33A H -0.3652 1.3614 0.3947 0.041 Uiso 1 1 calc R . .
H33B H -0.3938 1.2838 0.4860 0.041 Uiso 1 1 calc R . .
H33C H -0.5062 1.2868 0.4265 0.041 Uiso 1 1 calc R . .
C34 C -0.2884(3) 0.8913(3) 0.4402(2) 0.0203(6) Uani 1 1 d . . .
H34A H -0.3285 0.8991 0.5010 0.030 Uiso 1 1 calc R . .
H34B H -0.1951 0.8597 0.4350 0.030 Uiso 1 1 calc R . .
H34C H -0.3498 0.8425 0.4199 0.030 Uiso 1 1 calc R . .
C35 C 0.1593(5) 1.1932(3) 0.2936(3) 0.0392(10) Uani 1 1 d . . .
H35A H 0.0719 1.2328 0.3088 0.059 Uiso 1 1 calc R . .
H35B H 0.2079 1.2202 0.2338 0.059 Uiso 1 1 calc R . .
H35C H 0.2200 1.2056 0.3330 0.059 Uiso 1 1 calc R . .
C36 C 0.0579(3) 1.0341(3) 0.38978(18) 0.0192(6) Uani 1 1 d . . .
H36A H 0.1226 1.0405 0.4280 0.029 Uiso 1 1 calc R . .
H36B H 0.0302 0.9566 0.3931 0.029 Uiso 1 1 calc R . .
H36C H -0.0259 1.0768 0.4081 0.029 Uiso 1 1 calc R . .
C37 C 0.5102(3) 0.9986(3) 0.1455(2) 0.0297(7) Uani 1 1 d . . .
H37A H 0.5762 1.0614 0.1364 0.044 Uiso 1 1 calc R . .
H37B H 0.4798 0.9929 0.0917 0.044 Uiso 1 1 calc R . .
H37C H 0.5566 0.9308 0.1624 0.044 Uiso 1 1 calc R . .
C38 C 0.4350(3) 1.0288(3) 0.2925(2) 0.0269(7) Uani 1 1 d . . .
H38A H 0.4932 0.9670 0.3070 0.040 Uiso 1 1 calc R . .
H38B H 0.3531 1.0314 0.3405 0.040 Uiso 1 1 calc R . .
H38C H 0.4903 1.0978 0.2827 0.040 Uiso 1 1 calc R . .
C39 C 0.1560(3) 1.0525(3) 0.0223(2) 0.0229(6) Uani 1 1 d . . .
H39A H 0.0985 1.1116 0.0022 0.034 Uiso 1 1 calc R . .
H39B H 0.0970 0.9858 0.0450 0.034 Uiso 1 1 calc R . .
H39C H 0.2313 1.0373 -0.0263 0.034 Uiso 1 1 calc R . .
C40 C 0.3126(4) 1.1815(3) 0.0584(2) 0.0300(7) Uani 1 1 d . . .
H40A H 0.3775 1.1685 0.0045 0.045 Uiso 1 1 calc R . .
H40B H 0.3661 1.1931 0.1018 0.045 Uiso 1 1 calc R . .
H40C H 0.2581 1.2469 0.0471 0.045 Uiso 1 1 calc R . .

loop_
_atom_site_aniso_label
_atom_site_aniso_U_11
_atom_site_aniso_U_22
_atom_site_aniso_U_33
_atom_site_aniso_U_23
_atom_site_aniso_U_13
_atom_site_aniso_U_12
Ta1 0.01181(9) 0.01434(9) 0.01279(9) -0.00129(5) -0.00430(5) 0.00067(5)
O1 0.0204(10) 0.0165(10) 0.0152(10) -0.0015(8) -0.0039(8) 0.0032(8)
O2 0.0123(9) 0.0176(10) 0.0197(11) -0.0017(8) -0.0043(8) 0.0012(8)
N1 0.0185(11) 0.0167(11) 0.0127(11) -0.0011(9) -0.0057(9) 0.0018(9)
N2 0.0162(11) 0.0170(11) 0.0180(12) 0.0000(9) -0.0070(9) 0.0005(9)
N3 0.0181(11) 0.0177(12) 0.0153(12) -0.0025(9) -0.0034(9) -0.0002(9)
N4 0.0114(11) 0.0256(14) 0.0180(12) -0.0069(10) -0.0059(9) 0.0008(9)
N5 0.0202(11) 0.0190(12) 0.0127(11) 0.0008(9) -0.0068(9) -0.0013(9)
C1 0.0207(13) 0.0158(13) 0.0133(12) -0.0009(10) -0.0081(10) 0.0041(10)
C2 0.0164(12) 0.0150(13) 0.0139(13) -0.0002(10) -0.0058(10) 0.0040(10)
C3 0.0174(13) 0.0193(14) 0.0218(15) -0.0021(11) -0.0094(11) 0.0036(10)
C4 0.0265(15) 0.0221(15) 0.0166(14) -0.0012(11) -0.0110(12) 0.0078(12)
C5 0.0270(15) 0.0202(14) 0.0144(13) 0.0031(11) -0.0047(11) 0.0015(11)
C6 0.0220(14) 0.0155(13) 0.0188(14) 0.0017(10) -0.0078(11) 0.0019(10)
C7 0.0280(16) 0.0284(17) 0.0271(17) 0.0018(13) -0.0078(13) -0.0061(13)
C8 0.0177(13) 0.0139(13) 0.0165(13) 0.0001(10) -0.0066(10) -0.0018(10)
C9 0.0145(12) 0.0144(12) 0.0169(13) 0.0017(10) -0.0060(10) -0.0019(10)
C10 0.0216(14) 0.0198(14) 0.0204(14) 0.0017(11) -0.0107(11) -0.0003(11)
C11 0.0318(16) 0.0244(15) 0.0196(15) -0.0033(12) -0.0131(12) -0.0027(12)
C12 0.0348(17) 0.0171(14) 0.0228(15) -0.0055(11) -0.0108(13) 0.0001(12)
C13 0.0255(15) 0.0149(13) 0.0177(14) 0.0015(11) -0.0070(11) 0.0003(11)
C14 0.0347(18) 0.0168(14) 0.0286(17) 0.0010(12) -0.0137(14) 0.0068(12)
C15 0.0157(12) 0.0180(13) 0.0164(13) -0.0035(10) -0.0079(10) 0.0018(10)
C16 0.0171(13) 0.0185(13) 0.0156(13) -0.0028(10) -0.0057(10) 0.0038(10)
C17 0.0214(14) 0.0199(14) 0.0178(13) -0.0033(11) -0.0095(11) 0.0035(11)
C18 0.0198(14) 0.0223(15) 0.0242(15) -0.0003(11) -0.0104(11) 0.0062(11)
C19 0.0201(14) 0.0165(14) 0.0308(17) -0.0028(12) -0.0063(12) 0.0030(11)
C20 0.0239(15) 0.0205(15) 0.0208(15) -0.0073(12) -0.0072(12) 0.0020(12)
C21 0.0210(13) 0.0216(14) 0.0161(13) -0.0052(11) -0.0069(11) 0.0028(11)
C22 0.0262(15) 0.0327(17) 0.0251(16) -0.0106(13) -0.0160(13) 0.0100(13)
C23 0.0282(16) 0.0191(15) 0.044(2) -0.0076(14) -0.0096(15) 0.0080(13)
C24 0.0276(15) 0.0278(16) 0.0179(14) -0.0073(12) -0.0120(12) 0.0077(12)
C25 0.0112(11) 0.0160(13) 0.0165(13) -0.0004(10) -0.0073(10) 0.0024(10)
C26 0.0123(12) 0.0162(13) 0.0144(14) -0.0013(11) -0.0050(10) 0.0001(10)
C27 0.0130(12) 0.0168(13) 0.0205(14) 0.0003(10) -0.0078(10) 0.0003(10)
C28 0.0176(13) 0.0160(13) 0.0255(15) -0.0014(11) -0.0085(11) 0.0013(10)
C29 0.0142(12) 0.0217(14) 0.0266(15) -0.0071(12) -0.0063(11) 0.0012(10)
C30 0.0155(13) 0.0244(15) 0.0171(14) -0.0037(11) -0.0067(11) 0.0015(11)
C31 0.0134(12) 0.0201(14) 0.0175(13) -0.0013(11) -0.0072(10) 0.0012(10)
C32 0.0230(15) 0.0200(15) 0.0207(15) 0.0042(11) -0.0054(12) 0.0027(11)
C33 0.0280(16) 0.0230(16) 0.0330(18) -0.0102(13) -0.0060(13) 0.0035(12)
C34 0.0227(14) 0.0199(15) 0.0168(14) 0.0019(11) -0.0041(11) -0.0002(11)
C35 0.058(2) 0.0185(16) 0.0322(19) -0.0088(14) 0.0111(17) -0.0069(16)
C36 0.0216(14) 0.0230(15) 0.0131(13) -0.0022(11) -0.0042(11) 0.0013(11)
C37 0.0133(14) 0.048(2) 0.0270(17) -0.0092(15) -0.0008(12) 0.0007(14)
C38 0.0189(14) 0.0392(19) 0.0258(16) -0.0061(14) -0.0104(12) -0.0025(13)
C39 0.0217(14) 0.0326(17) 0.0155(14) -0.0011(12) -0.0078(11) -0.0035(12)
C40 0.0378(19) 0.0311(18) 0.0209(16) 0.0046(13) -0.0108(14) -0.0137(15)

loop_
_atom_type_symbol
_atom_type_description
_atom_type_scat_dispersion_real
_atom_type_scat_dispersion_imag
_atom_type_scat_source
C C 0.0033 0.0016 'International Tables Vol C Tables 4.2.6.8 and 6.1.1.4'
H H 0.0000 0.0000 'International Tables Vol C Tables 4.2.6.8 and 6.1.1.4'
N N 0.0061 0.0033 'International Tables Vol C Tables 4.2.6.8 and 6.1.1.4'
O O 0.0106 0.0060 'International Tables Vol C Tables 4.2.6.8 and 6.1.1.4'
Ta Ta -0.7052 6.5227 'International Tables Vol C Tables 4.2.6.8 and 6.1.1.4'

loop_
_geom_angle_atom_site_label_1
_geom_angle_atom_site_label_2
_geom_angle_atom_site_label_3
_geom_angle
_geom_angle_site_symmetry_1
_geom_angle_site_symmetry_3
_geom_angle_publ_flag
N5 Ta1 N3 111.60(11) . . ?
N5 Ta1 N4 93.99(11) . . ?
N3 Ta1 N4 88.26(11) . . ?
N5 Ta1 O2 92.09(10) . . ?
N3 Ta1 O2 92.98(10) . . ?
N4 Ta1 O2 172.86(9) . . ?
N5 Ta1 O1 87.79(9) . . ?
N3 Ta1 O1 159.98(10) . . ?
N4 Ta1 O1 85.35(10) . . ?
O2 Ta1 O1 91.16(8) . . ?
N5 Ta1 N1 144.68(9) . . ?
N3 Ta1 N1 103.05(10) . . ?
N4 Ta1 N1 93.68(10) . . ?
O2 Ta1 N1 79.18(9) . . ?
O1 Ta1 N1 58.59(8) . . ?
N5 Ta1 C15 116.49(9) . . ?
N3 Ta1 C15 131.91(10) . . ?
N4 Ta1 C15 87.73(10) . . ?
O2 Ta1 C15 86.20(9) . . ?
O1 Ta1 C15 28.99(8) . . ?
N1 Ta1 C15 29.68(9) . . ?
C15 O1 Ta1 96.67(17) . . ?
C25 O2 Ta1 140.0(2) . . ?
C15 N1 C2 128.1(3) . . ?
C15 N1 Ta1 91.41(17) . . ?
C2 N1 Ta1 139.19(19) . . ?
C25 N2 C9 123.0(2) . . ?
C36 N3 C35 110.3(3) . . ?
C36 N3 Ta1 127.7(2) . . ?
C35 N3 Ta1 121.8(2) . . ?
C38 N4 C37 109.1(3) . . ?
C38 N4 Ta1 127.3(2) . . ?
C37 N4 Ta1 122.8(2) . . ?
C40 N5 C39 111.3(2) . . ?
C40 N5 Ta1 128.3(2) . . ?
C39 N5 Ta1 119.59(19) . . ?
C2 C1 C6 119.0(3) . . ?
C2 C1 C8 122.8(3) . . ?
C6 C1 C8 118.2(3) . . ?
C1 C2 C3 119.8(3) . . ?
C1 C2 N1 122.2(2) . . ?
C3 C2 N1 117.6(3) . . ?
C4 C3 C2 120.2(3) . . ?
C4 C3 H3A 119.9 . . ?
C2 C3 H3A 119.9 . . ?
C3 C4 C5 120.1(3) . . ?
C3 C4 H4A 120.0 . . ?
C5 C4 H4A 120.0 . . ?
C6 C5 C4 120.9(3) . . ?
C6 C5 H5A 119.6 . . ?
C4 C5 H5A 119.6 . . ?
C5 C6 C1 120.0(3) . . ?
C5 C6 C7 118.8(3) . . ?
C1 C6 C7 121.2(3) . . ?
C6 C7 H7A 109.5 . . ?
C6 C7 H7B 109.5 . . ?
H7A C7 H7B 109.5 . . ?
C6 C7 H7C 109.5 . . ?
H7A C7 H7C 109.5 . . ?
H7B C7 H7C 109.5 . . ?
C9 C8 C13 119.2(3) . . ?
C9 C8 C1 121.2(3) . . ?
C13 C8 C1 119.1(2) . . ?
C10 C9 N2 117.6(2) . . ?
C10 C9 C8 119.4(3) . . ?
N2 C9 C8 122.2(3) . . ?
C11 C10 C9 120.9(3) . . ?
C11 C10 H10 119.6 . . ?
C9 C10 H10 119.6 . . ?
C12 C11 C10 119.8(3) . . ?
C12 C11 H11 120.1 . . ?
C10 C11 H11 120.1 . . ?
C13 C12 C11 120.9(3) . . ?
C13 C12 H12 119.5 . . ?
C11 C12 H12 119.5 . . ?
C12 C13 C8 119.7(3) . . ?
C12 C13 C14 118.9(3) . . ?
C8 C13 C14 121.2(3) . . ?
C13 C14 H14A 109.5 . . ?
C13 C14 H14B 109.5 . . ?
H14A C14 H14B 109.5 . . ?
C13 C14 H14C 109.5 . . ?
H14A C14 H14C 109.5 . . ?
H14B C14 H14C 109.5 . . ?
O1 C15 N1 113.0(2) . . ?
O1 C15 C16 118.0(2) . . ?
N1 C15 C16 128.7(3) . . ?
O1 C15 Ta1 54.34(14) . . ?
N1 C15 Ta1 58.90(15) . . ?
C16 C15 Ta1 167.3(2) . . ?
C21 C16 C17 120.4(3) . . ?
C21 C16 C15 119.0(3) . . ?
C17 C16 C15 120.2(3) . . ?
C18 C17 C16 118.6(3) . . ?
C18 C17 C22 117.9(3) . . ?
C16 C17 C22 123.4(3) . . ?
C19 C18 C17 122.2(3) . . ?
C19 C18 H18 118.9 . . ?
C17 C18 H18 118.9 . . ?
C18 C19 C20 118.0(3) . . ?
C18 C19 C23 119.8(3) . . ?
C20 C19 C23 122.2(3) . . ?
C21 C20 C19 122.0(3) . . ?
C21 C20 H20 119.0 . . ?
C19 C20 H20 119.0 . . ?
C20 C21 C16 118.7(3) . . ?
C20 C21 C24 119.6(3) . . ?
C16 C21 C24 121.7(3) . . ?
C17 C22 H22A 109.5 . . ?
C17 C22 H22B 109.5 . . ?
H22A C22 H22B 109.5 . . ?
C17 C22 H22C 109.5 . . ?
H22A C22 H22C 109.5 . . ?
H22B C22 H22C 109.5 . . ?
C19 C23 H23A 109.5 . . ?
C19 C23 H23B 109.5 . . ?
H23A C23 H23B 109.5 . . ?
C19 C23 H23C 109.5 . . ?
H23A C23 H23C 109.5 . . ?
H23B C23 H23C 109.5 . . ?
C21 C24 H24A 109.5 . . ?
C21 C24 H24B 109.5 . . ?
H24A C24 H24B 109.5 . . ?
C21 C24 H24C 109.5 . . ?
H24A C24 H24C 109.5 . . ?
H24B C24 H24C 109.5 . . ?
N2 C25 O2 125.0(3) . . ?
N2 C25 C26 117.8(2) . . ?
O2 C25 C26 117.2(2) . . ?
C31 C26 C27 118.8(3) . . ?
C31 C26 C25 120.6(2) . . ?
C27 C26 C25 120.6(2) . . ?
C28 C27 C26 119.4(3) . . ?
C28 C27 C32 117.4(3) . . ?
C26 C27 C32 123.1(3) . . ?
C29 C28 C27 122.2(3) . . ?
C29 C28 H28 118.9 . . ?
C27 C28 H28 118.9 . . ?
C28 C29 C30 118.2(3) . . ?
C28 C29 C33 121.0(3) . . ?
C30 C29 C33 120.7(3) . . ?
C29 C30 C31 121.6(3) . . ?
C29 C30 H30 119.2 . . ?
C31 C30 H30 119.2 . . ?
C30 C31 C26 119.7(3) . . ?
C30 C31 C34 117.2(3) . . ?
C26 C31 C34 123.1(3) . . ?
C27 C32 H32A 109.5 . . ?
C27 C32 H32B 109.5 . . ?
H32A C32 H32B 109.5 . . ?
C27 C32 H32C 109.5 . . ?
H32A C32 H32C 109.5 . . ?
H32B C32 H32C 109.5 . . ?
C29 C33 H33A 109.5 . . ?
C29 C33 H33B 109.5 . . ?
H33A C33 H33B 109.5 . . ?
C29 C33 H33C 109.5 . . ?
H33A C33 H33C 109.5 . . ?
H33B C33 H33C 109.5 . . ?
C31 C34 H34A 109.5 . . ?
C31 C34 H34B 109.5 . . ?
H34A C34 H34B 109.5 . . ?
C31 C34 H34C 109.5 . . ?
H34A C34 H34C 109.5 . . ?
H34B C34 H34C 109.5 . . ?
N3 C35 H35A 109.5 . . ?
N3 C35 H35B 109.5 . . ?
H35A C35 H35B 109.5 . . ?
N3 C35 H35C 109.5 . . ?
H35A C35 H35C 109.5 . . ?
H35B C35 H35C 109.5 . . ?
N3 C36 H36A 109.5 . . ?
N3 C36 H36B 109.5 . . ?
H36A C36 H36B 109.5 . . ?
N3 C36 H36C 109.5 . . ?
H36A C36 H36C 109.5 . . ?
H36B C36 H36C 109.5 . . ?
N4 C37 H37A 109.5 . . ?
N4 C37 H37B 109.5 . . ?
H37A C37 H37B 109.5 . . ?
N4 C37 H37C 109.5 . . ?
H37A C37 H37C 109.5 . . ?
H37B C37 H37C 109.5 . . ?
N4 C38 H38A 109.5 . . ?
N4 C38 H38B 109.5 . . ?
H38A C38 H38B 109.5 . . ?
N4 C38 H38C 109.5 . . ?
H38A C38 H38C 109.5 . . ?
H38B C38 H38C 109.5 . . ?
N5 C39 H39A 109.5 . . ?
N5 C39 H39B 109.5 . . ?
H39A C39 H39B 109.5 . . ?
N5 C39 H39C 109.5 . . ?
H39A C39 H39C 109.5 . . ?
H39B C39 H39C 109.5 . . ?
N5 C40 H40A 109.5 . . ?
N5 C40 H40B 109.5 . . ?
H40A C40 H40B 109.5 . . ?
N5 C40 H40C 109.5 . . ?
H40A C40 H40C 109.5 . . ?
H40B C40 H40C 109.5 . . ?

loop_
_geom_bond_atom_site_label_1
_geom_bond_atom_site_label_2
_geom_bond_distance
_geom_bond_site_symmetry_2
_geom_bond_publ_flag
Ta1 N5 1.968(2) . ?
Ta1 N3 1.979(2) . ?
Ta1 N4 2.002(3) . ?
Ta1 O2 2.051(2) . ?
Ta1 O1 2.164(2) . ?
Ta1 N1 2.266(2) . ?
Ta1 C15 2.645(3) . ?
O1 C15 1.291(4) . ?
O2 C25 1.322(4) . ?
N1 C15 1.310(4) . ?
N1 C2 1.417(4) . ?
N2 C25 1.281(4) . ?
N2 C9 1.407(4) . ?
N3 C36 1.451(4) . ?
N3 C35 1.452(4) . ?
N4 C38 1.456(4) . ?
N4 C37 1.463(4) . ?
N5 C40 1.457(4) . ?
N5 C39 1.463(4) . ?
C1 C2 1.407(4) . ?
C1 C6 1.411(4) . ?
C1 C8 1.503(4) . ?
C2 C3 1.409(4) . ?
C3 C4 1.379(4) . ?
C3 H3A 0.9500 . ?
C4 C5 1.391(4) . ?
C4 H4A 0.9500 . ?
C5 C6 1.384(4) . ?
C5 H5A 0.9500 . ?
C6 C7 1.509(4) . ?
C7 H7A 0.9800 . ?
C7 H7B 0.9800 . ?
C7 H7C 0.9800 . ?
C8 C9 1.412(4) . ?
C8 C13 1.416(4) . ?
C9 C10 1.396(4) . ?
C10 C11 1.387(4) . ?
C10 H10 0.9500 . ?
C11 C12 1.386(5) . ?
C11 H11 0.9500 . ?
C12 C13 1.386(4) . ?
C12 H12 0.9500 . ?
C13 C14 1.509(4) . ?
C14 H14A 0.9800 . ?
C14 H14B 0.9800 . ?
C14 H14C 0.9800 . ?
C15 C16 1.485(4) . ?
C16 C21 1.402(4) . ?
C16 C17 1.407(4) . ?
C17 C18 1.395(4) . ?
C17 C22 1.509(4) . ?
C18 C19 1.385(5) . ?
C18 H18 0.9500 . ?
C19 C20 1.395(4) . ?
C19 C23 1.506(4) . ?
C20 C21 1.393(4) . ?
C20 H20 0.9500 . ?
C21 C24 1.513(4) . ?
C22 H22A 0.9800 . ?
C22 H22B 0.9800 . ?
C22 H22C 0.9800 . ?
C23 H23A 0.9800 . ?
C23 H23B 0.9800 . ?
C23 H23C 0.9800 . ?
C24 H24A 0.9800 . ?
C24 H24B 0.9800 . ?
C24 H24C 0.9800 . ?
C25 C26 1.505(4) . ?
C26 C31 1.413(4) . ?
C26 C27 1.416(4) . ?
C27 C28 1.397(4) . ?
C27 C32 1.505(4) . ?
C28 C29 1.386(4) . ?
C28 H28 0.9500 . ?
C29 C30 1.393(4) . ?
C29 C33 1.518(4) . ?
C30 C31 1.402(4) . ?
C30 H30 0.9500 . ?
C31 C34 1.515(4) . ?
C32 H32A 0.9800 . ?
C32 H32B 0.9800 . ?
C32 H32C 0.9800 . ?
C33 H33A 0.9800 . ?
C33 H33B 0.9800 . ?
C33 H33C 0.9800 . ?
C34 H34A 0.9800 . ?
C34 H34B 0.9800 . ?
C34 H34C 0.9800 . ?
C35 H35A 0.9800 . ?
C35 H35B 0.9800 . ?
C35 H35C 0.9800 . ?
C36 H36A 0.9800 . ?
C36 H36B 0.9800 . ?
C36 H36C 0.9800 . ?
C37 H37A 0.9800 . ?
C37 H37B 0.9800 . ?
C37 H37C 0.9800 . ?
C38 H38A 0.9800 . ?
C38 H38B 0.9800 . ?
C38 H38C 0.9800 . ?
C39 H39A 0.9800 . ?
C39 H39B 0.9800 . ?
C39 H39C 0.9800 . ?
C40 H40A 0.9800 . ?
C40 H40B 0.9800 . ?
C40 H40C 0.9800 . ?

loop_
_geom_torsion_atom_site_label_1
_geom_torsion_atom_site_label_2
_geom_torsion_atom_site_label_3
_geom_torsion_atom_site_label_4
_geom_torsion
_geom_torsion_site_symmetry_1
_geom_torsion_site_symmetry_2
_geom_torsion_site_symmetry_3
_geom_torsion_site_symmetry_4
_geom_torsion_publ_flag
N5 Ta1 O1 C15 -172.08(17) . . . . ?
N3 Ta1 O1 C15 21.9(3) . . . . ?
N4 Ta1 O1 C15 93.73(18) . . . . ?
O2 Ta1 O1 C15 -80.03(17) . . . . ?
N1 Ta1 O1 C15 -3.47(16) . . . . ?
N5 Ta1 O2 C25 -142.7(3) . . . . ?
N3 Ta1 O2 C25 -31.0(3) . . . . ?
N4 Ta1 O2 C25 68.9(7) . . . . ?
O1 Ta1 O2 C25 129.4(3) . . . . ?
N1 Ta1 O2 C25 71.8(3) . . . . ?
C15 Ta1 O2 C25 100.9(3) . . . . ?
N5 Ta1 N1 C15 23.3(3) . . . . ?
N3 Ta1 N1 C15 -167.94(17) . . . . ?
N4 Ta1 N1 C15 -78.87(18) . . . . ?
O2 Ta1 N1 C15 101.49(18) . . . . ?
O1 Ta1 N1 C15 3.39(15) . . . . ?
N5 Ta1 N1 C2 -143.4(3) . . . . ?
N3 Ta1 N1 C2 25.3(3) . . . . ?
N4 Ta1 N1 C2 114.4(3) . . . . ?
O2 Ta1 N1 C2 -65.2(3) . . . . ?
O1 Ta1 N1 C2 -163.3(3) . . . . ?
C15 Ta1 N1 C2 -166.7(4) . . . . ?
N5 Ta1 N3 C36 160.4(2) . . . . ?
N4 Ta1 N3 C36 -106.0(3) . . . . ?
O2 Ta1 N3 C36 67.0(2) . . . . ?
O1 Ta1 N3 C36 -34.7(4) . . . . ?
N1 Ta1 N3 C36 -12.6(3) . . . . ?
C15 Ta1 N3 C36 -20.6(3) . . . . ?
N5 Ta1 N3 C35 -25.9(3) . . . . ?
N4 Ta1 N3 C35 67.8(3) . . . . ?
O2 Ta1 N3 C35 -119.3(3) . . . . ?
O1 Ta1 N3 C35 139.1(3) . . . . ?
N1 Ta1 N3 C35 161.1(3) . . . . ?
C15 Ta1 N3 C35 153.1(3) . . . . ?
N5 Ta1 N4 C38 140.2(3) . . . . ?
N3 Ta1 N4 C38 28.7(3) . . . . ?
O2 Ta1 N4 C38 -71.4(7) . . . . ?
O1 Ta1 N4 C38 -132.3(3) . . . . ?
N1 Ta1 N4 C38 -74.3(3) . . . . ?
C15 Ta1 N4 C38 -103.4(3) . . . . ?
N5 Ta1 N4 C37 -51.3(3) . . . . ?
N3 Ta1 N4 C37 -162.9(3) . . . . ?
O2 Ta1 N4 C37 97.0(7) . . . . ?
O1 Ta1 N4 C37 36.1(3) . . . . ?
N1 Ta1 N4 C37 94.2(3) . . . . ?
C15 Ta1 N4 C37 65.1(3) . . . . ?
N3 Ta1 N5 C40 59.9(3) . . . . ?
N4 Ta1 N5 C40 -29.8(3) . . . . ?
O2 Ta1 N5 C40 154.0(3) . . . . ?
O1 Ta1 N5 C40 -115.0(3) . . . . ?
N1 Ta1 N5 C40 -131.9(3) . . . . ?
C15 Ta1 N5 C40 -119.2(3) . . . . ?
N3 Ta1 N5 C39 -131.4(2) . . . . ?
N4 Ta1 N5 C39 138.9(2) . . . . ?
O2 Ta1 N5 C39 -37.4(2) . . . . ?
O1 Ta1 N5 C39 53.7(2) . . . . ?
N1 Ta1 N5 C39 36.8(3) . . . . ?
C15 Ta1 N5 C39 49.4(2) . . . . ?
C6 C1 C2 C3 0.7(4) . . . . ?
C8 C1 C2 C3 -179.6(3) . . . . ?
C6 C1 C2 N1 -171.8(3) . . . . ?
C8 C1 C2 N1 7.8(4) . . . . ?
C15 N1 C2 C1 -64.6(4) . . . . ?
Ta1 N1 C2 C1 98.4(3) . . . . ?
C15 N1 C2 C3 122.7(3) . . . . ?
Ta1 N1 C2 C3 -74.3(4) . . . . ?
C1 C2 C3 C4 1.3(4) . . . . ?
N1 C2 C3 C4 174.1(3) . . . . ?
C2 C3 C4 C5 -2.0(4) . . . . ?
C3 C4 C5 C6 0.8(5) . . . . ?
C4 C5 C6 C1 1.3(4) . . . . ?
C4 C5 C6 C7 -176.7(3) . . . . ?
C2 C1 C6 C5 -2.0(4) . . . . ?
C8 C1 C6 C5 178.4(3) . . . . ?
C2 C1 C6 C7 175.9(3) . . . . ?
C8 C1 C6 C7 -3.7(4) . . . . ?
C2 C1 C8 C9 -85.1(4) . . . . ?
C6 C1 C8 C9 94.6(3) . . . . ?
C2 C1 C8 C13 103.4(3) . . . . ?
C6 C1 C8 C13 -77.0(4) . . . . ?
C25 N2 C9 C10 -102.6(3) . . . . ?
C25 N2 C9 C8 87.4(4) . . . . ?
C13 C8 C9 C10 -1.4(4) . . . . ?
C1 C8 C9 C10 -172.9(3) . . . . ?
C13 C8 C9 N2 168.4(3) . . . . ?
C1 C8 C9 N2 -3.2(4) . . . . ?
N2 C9 C10 C11 -169.4(3) . . . . ?
C8 C9 C10 C11 0.9(4) . . . . ?
C9 C10 C11 C12 0.3(5) . . . . ?
C10 C11 C12 C13 -1.0(5) . . . . ?
C11 C12 C13 C8 0.4(5) . . . . ?
C11 C12 C13 C14 176.9(3) . . . . ?
C9 C8 C13 C12 0.8(4) . . . . ?
C1 C8 C13 C12 172.5(3) . . . . ?
C9 C8 C13 C14 -175.6(3) . . . . ?
C1 C8 C13 C14 -3.9(4) . . . . ?
Ta1 O1 C15 N1 5.6(3) . . . . ?
Ta1 O1 C15 C16 -168.2(2) . . . . ?
C2 N1 C15 O1 163.7(3) . . . . ?
Ta1 N1 C15 O1 -5.3(2) . . . . ?
C2 N1 C15 C16 -23.4(5) . . . . ?
Ta1 N1 C15 C16 167.6(3) . . . . ?
C2 N1 C15 Ta1 169.0(3) . . . . ?
N5 Ta1 C15 O1 8.85(19) . . . . ?
N3 Ta1 C15 O1 -170.11(16) . . . . ?
N4 Ta1 C15 O1 -84.48(18) . . . . ?
O2 Ta1 C15 O1 99.30(17) . . . . ?
N1 Ta1 C15 O1 174.0(3) . . . . ?
N5 Ta1 C15 N1 -165.17(16) . . . . ?
N3 Ta1 C15 N1 15.9(2) . . . . ?
N4 Ta1 C15 N1 101.50(18) . . . . ?
O2 Ta1 C15 N1 -74.72(17) . . . . ?
O1 Ta1 C15 N1 -174.0(3) . . . . ?
N5 Ta1 C15 C16 64.7(9) . . . . ?
N3 Ta1 C15 C16 -114.3(9) . . . . ?
N4 Ta1 C15 C16 -28.7(9) . . . . ?
O2 Ta1 C15 C16 155.1(9) . . . . ?
O1 Ta1 C15 C16 55.8(9) . . . . ?
N1 Ta1 C15 C16 -130.1(10) . . . . ?
O1 C15 C16 C21 -51.7(4) . . . . ?
N1 C15 C16 C21 135.7(3) . . . . ?
Ta1 C15 C16 C21 -101.2(9) . . . . ?
O1 C15 C16 C17 120.2(3) . . . . ?
N1 C15 C16 C17 -52.4(4) . . . . ?
Ta1 C15 C16 C17 70.6(10) . . . . ?
C21 C16 C17 C18 -3.1(4) . . . . ?
C15 C16 C17 C18 -174.9(3) . . . . ?
C21 C16 C17 C22 172.3(3) . . . . ?
C15 C16 C17 C22 0.5(5) . . . . ?
C16 C17 C18 C19 1.0(5) . . . . ?
C22 C17 C18 C19 -174.6(3) . . . . ?
C17 C18 C19 C20 0.3(5) . . . . ?
C17 C18 C19 C23 178.4(3) . . . . ?
C18 C19 C20 C21 0.6(5) . . . . ?
C23 C19 C20 C21 -177.5(3) . . . . ?
C19 C20 C21 C16 -2.6(5) . . . . ?
C19 C20 C21 C24 175.7(3) . . . . ?
C17 C16 C21 C20 3.9(4) . . . . ?
C15 C16 C21 C20 175.7(3) . . . . ?
C17 C16 C21 C24 -174.4(3) . . . . ?
C15 C16 C21 C24 -2.5(4) . . . . ?
C9 N2 C25 O2 0.9(4) . . . . ?
C9 N2 C25 C26 179.8(2) . . . . ?
Ta1 O2 C25 N2 -117.6(3) . . . . ?
Ta1 O2 C25 C26 63.6(4) . . . . ?
N2 C25 C26 C31 42.0(4) . . . . ?
O2 C25 C26 C31 -139.1(3) . . . . ?
N2 C25 C26 C27 -137.2(3) . . . . ?
O2 C25 C26 C27 41.7(4) . . . . ?
C31 C26 C27 C28 1.0(4) . . . . ?
C25 C26 C27 C28 -179.8(2) . . . . ?
C31 C26 C27 C32 -176.3(3) . . . . ?
C25 C26 C27 C32 2.9(4) . . . . ?
C26 C27 C28 C29 -1.0(4) . . . . ?
C32 C27 C28 C29 176.5(3) . . . . ?
C27 C28 C29 C30 1.0(4) . . . . ?
C27 C28 C29 C33 -176.9(3) . . . . ?
C28 C29 C30 C31 -1.0(4) . . . . ?
C33 C29 C30 C31 176.8(3) . . . . ?
C29 C30 C31 C26 1.1(4) . . . . ?
C29 C30 C31 C34 180.0(3) . . . . ?
C27 C26 C31 C30 -1.1(4) . . . . ?
C25 C26 C31 C30 179.7(3) . . . . ?
C27 C26 C31 C34 -179.9(3) . . . . ?
C25 C26 C31 C34 0.9(4) . . . . ?
